data_7103846
loop_
_publ_author_name
'Garc\'ia, Felipe'
'Haigh, Robert'
'McPartlin, Mary'
'Wright, Dominic S.'

_publ_section_title
;
 Synthesis and structure of [{MeAl(\m-PMes)(PMes)}2Li4]2&#x00B7;7thf,
 containing a [MeAl(\m-PMes)(PMes)]24- tetraanion (Mes = 2,4,6-Me3C6H2)
;
_journal_coden_ASTM CHCOFS
_journal_issue 16
_journal_name_full
;
 Chemical Communications (Cambridge, United Kingdom)
;
_journal_page_first 2052
_journal_page_last 2053
_journal_paper_doi 10.1039/b305259a
_journal_year 2003
_chemical_formula_sum 'C128.5 H184 Al4 Li8 O7 P8'
_chemical_formula_weight 2251.96
_space_group_IT_number 13
_symmetry_cell_setting monoclinic
_symmetry_space_group_name_Hall '-P 2yac'
_symmetry_space_group_name_H-M 'P 1 2/n 1'
_atom_sites_solution_hydrogens geom
_atom_sites_solution_primary direct
_atom_sites_solution_secondary difmap
_audit_creation_method SHELXL-97
_cell_angle_alpha 90.00
_cell_angle_beta 90.0630(10)
_cell_angle_gamma 90.00
_cell_formula_units_Z 2
_cell_length_a 16.1493(3)
_cell_length_b 15.1393(2)
_cell_length_c 28.7338(5)
_cell_measurement_reflns_used 53142
_cell_measurement_temperature 180(2)
_cell_measurement_theta_max 22.46
_cell_measurement_theta_min 1.0
_cell_volume 7025.1(2)
_computing_cell_refinement 'HKL Scalepack (Otwinowski & Minor 1997)'
_computing_data_collection 'Collect (Nonius B.V. 1998)'
_computing_data_reduction
;
HKL Denzo and Scalepack (Otwinowski & Minor 1997)
;
_computing_publication_material 'SHELXL-97 (Sheldrick 1997)'
_computing_structure_refinement 'SHELXL-97 (Sheldrick 1997)'
_computing_structure_solution 'SIR-92 (Altomare et al. 1994)'
_diffrn_ambient_temperature 180(2)
_diffrn_measured_fraction_theta_full 0.981
_diffrn_measured_fraction_theta_max 0.981
_diffrn_measurement_device_type 'Nonius Kappa CCD'
_diffrn_measurement_method 'Thin slice \w and \f scans'
_diffrn_radiation_monochromator graphite
_diffrn_radiation_source 'fine-focus sealed tube'
_diffrn_radiation_type MoK\a
_diffrn_radiation_wavelength 0.71069
_diffrn_reflns_av_R_equivalents 0.0616
_diffrn_reflns_av_sigmaI/netI 0.0469
_diffrn_reflns_limit_h_max 15
_diffrn_reflns_limit_h_min -15
_diffrn_reflns_limit_k_max 14
_diffrn_reflns_limit_k_min -14
_diffrn_reflns_limit_l_max 27
_diffrn_reflns_limit_l_min -27
_diffrn_reflns_number 30091
_diffrn_reflns_theta_full 20.00
_diffrn_reflns_theta_max 20.00
_diffrn_reflns_theta_min 3.69
_diffrn_standards_number 0
_exptl_absorpt_coefficient_mu 0.172
_exptl_absorpt_correction_T_max 0.988
_exptl_absorpt_correction_T_min 0.952
_exptl_absorpt_correction_type multi-scan
_exptl_absorpt_process_details
;
multi-scan from symmetry-related measurements
Sortav (Blessing 1995)
;
_exptl_crystal_density_diffrn 1.065
_exptl_crystal_density_method 'not measured'
_exptl_crystal_F_000 2414
_exptl_crystal_size_max 0.28
_exptl_crystal_size_mid 0.16
_exptl_crystal_size_min 0.05
_refine_diff_density_max 0.646
_refine_diff_density_min -0.417
_refine_diff_density_rms 0.066
_refine_ls_extinction_method none
_refine_ls_goodness_of_fit_ref 1.038
_refine_ls_hydrogen_treatment mixed
_refine_ls_matrix_type full
_refine_ls_number_parameters 657
_refine_ls_number_reflns 6443
_refine_ls_number_restraints 38
_refine_ls_restrained_S_all 1.037
_refine_ls_R_factor_all 0.1067
_refine_ls_R_factor_gt 0.0867
_refine_ls_shift/su_max 0.391
_refine_ls_shift/su_mean 0.013
_refine_ls_structure_factor_coef Fsqd
_refine_ls_weighting_details 'calc w=1/[\s^2^(Fo^2^)+(0.1163P)^2^+20.7451P] where P=(Fo^2^+2Fc^2^)/3'
_refine_ls_weighting_scheme calc
_refine_ls_wR_factor_gt 0.2223
_refine_ls_wR_factor_ref 0.2342
_reflns_number_gt 5102
_reflns_number_total 6443
_reflns_threshold_expression >2sigma(I)
_cod_data_source_file b305259a.txt
_cod_data_source_block mw0303
_cod_depositor_comments
;
The following automatic conversions were performed:
'_symmetry_cell_setting' value 'Monoclinic' changed to 'monoclinic'
according to '/home/saulius/struct/CIF-dictionaries/cif_core.dic'
dictionary named 'cif_core.dic' version 2.4.1 from 2010-06-29.

Automatic conversion script
Id: cif_fix_enum 1527 2010-12-29 10:47:43Z saulius 
;
_cod_original_sg_symbol_H-M P2/n
_cod_original_formula_sum 'C128.50 H184 Al4 Li8 O7 P8'
_cod_database_code 7103846

loop_
_symmetry_equiv_pos_as_xyz
'x, y, z'
'x+1/2, -y, z+1/2'
'-x, -y, -z'
'-x-1/2, y, -z-1/2'

loop_
_atom_site_label
_atom_site_type_symbol
_atom_site_fract_x
_atom_site_fract_y
_atom_site_fract_z
_atom_site_U_iso_or_equiv
_atom_site_adp_type
_atom_site_occupancy
_atom_site_symmetry_multiplicity
_atom_site_calc_flag
_atom_site_refinement_flags
_atom_site_disorder_assembly
_atom_site_disorder_group
Al1 Al 0.45645(12) 0.27018(13) 0.20742(7) 0.0527(6) Uani 1 1 d . A .
P1 P 0.37378(10) 0.33601(12) 0.26649(6) 0.0508(5) Uani 1 1 d . A .
P2 P 0.29984(10) 0.49318(12) 0.17078(6) 0.0467(5) Uani 1 1 d . . .
P3 P 0.52526(10) 0.38233(12) 0.16181(6) 0.0492(5) Uani 1 1 d . A .
P4 P 0.34612(12) 0.25956(12) 0.15020(6) 0.0567(6) Uani 1 1 d . . .
Al2 Al 0.39131(12) 0.40626(13) 0.12577(6) 0.0484(6) Uani 1 1 d . . .
C1 C 0.5273(5) 0.1715(5) 0.2305(3) 0.085(2) Uani 1 1 d . . .
H1A H 0.5505 0.1872 0.2609 0.128 Uiso 1 1 calc R . .
H1B H 0.5724 0.1610 0.2084 0.128 Uiso 1 1 calc R . .
H1C H 0.4938 0.1179 0.2335 0.128 Uiso 1 1 calc R . .
C2 C 0.4032(5) 0.4324(6) 0.0582(2) 0.073(2) Uani 1 1 d . . .
H2A H 0.3642 0.3959 0.0405 0.110 Uiso 1 1 calc R . .
H2B H 0.4599 0.4193 0.0483 0.110 Uiso 1 1 calc R . .
H2C H 0.3912 0.4950 0.0526 0.110 Uiso 1 1 calc R . .
C11 C 0.4315(4) 0.3430(5) 0.3221(2) 0.0566(19) Uani 1 1 d . A .
C12 C 0.4585(4) 0.4270(6) 0.3395(3) 0.067(2) Uani 1 1 d . . .
C13 C 0.5024(5) 0.4324(8) 0.3815(3) 0.092(3) Uani 1 1 d . . .
H13 H 0.5211 0.4885 0.3920 0.110 Uiso 1 1 calc R . .
C14 C 0.5190(6) 0.3603(11) 0.4076(3) 0.108(3) Uani 1 1 d . . .
C15 C 0.4940(6) 0.2780(9) 0.3918(3) 0.105(3) Uani 1 1 d . . .
H15 H 0.5071 0.2269 0.4096 0.127 Uiso 1 1 calc R . .
C16 C 0.4487(5) 0.2684(6) 0.3491(3) 0.078(2) Uani 1 1 d . . .
C17 C 0.4420(5) 0.5118(5) 0.3150(3) 0.074(2) Uani 1 1 d . . .
H17A H 0.4119 0.5001 0.2860 0.111 Uiso 1 1 calc R . .
H17B H 0.4946 0.5411 0.3079 0.111 Uiso 1 1 calc R . .
H17C H 0.4085 0.5502 0.3350 0.111 Uiso 1 1 calc R . .
C18 C 0.5671(8) 0.3635(12) 0.4543(4) 0.193(7) Uani 1 1 d . . .
H18A H 0.5732 0.3035 0.4666 0.290 Uiso 1 1 calc R . .
H18B H 0.5364 0.3997 0.4767 0.290 Uiso 1 1 calc R . .
H18C H 0.6219 0.3893 0.4492 0.290 Uiso 1 1 calc R . .
C19 C 0.4184(6) 0.1780(6) 0.3362(3) 0.095(3) Uani 1 1 d . . .
H19A H 0.4348 0.1356 0.3602 0.142 Uiso 1 1 calc R . .
H19B H 0.4425 0.1605 0.3063 0.142 Uiso 1 1 calc R . .
H19C H 0.3579 0.1788 0.3335 0.142 Uiso 1 1 calc R . .
C21 C 0.2798(4) 0.6038(5) 0.1466(3) 0.0581(19) Uani 1 1 d . . .
C22 C 0.2336(5) 0.6158(6) 0.1049(3) 0.068(2) Uani 1 1 d . . .
C23 C 0.2193(6) 0.7025(8) 0.0886(4) 0.098(3) Uani 1 1 d . . .
H23 H 0.1899 0.7095 0.0602 0.118 Uiso 1 1 calc R . .
C24 C 0.2450(9) 0.7764(8) 0.1111(6) 0.125(5) Uani 1 1 d . . .
C25 C 0.2898(7) 0.7640(7) 0.1511(5) 0.113(4) Uani 1 1 d . . .
H25 H 0.3107 0.8146 0.1667 0.136 Uiso 1 1 calc R . .
C26 C 0.3067(5) 0.6797(6) 0.1703(3) 0.074(2) Uani 1 1 d . . .
C27 C 0.1990(5) 0.5382(6) 0.0788(3) 0.079(3) Uani 1 1 d . . .
H27A H 0.2132 0.4835 0.0953 0.118 Uiso 1 1 calc R . .
H27B H 0.2225 0.5366 0.0474 0.118 Uiso 1 1 calc R . .
H27C H 0.1386 0.5437 0.0768 0.118 Uiso 1 1 calc R . .
C28 C 0.2265(10) 0.8676(8) 0.0914(6) 0.198(7) Uani 1 1 d . . .
H28A H 0.2498 0.9128 0.1120 0.297 Uiso 1 1 calc R . .
H28B H 0.1665 0.8758 0.0890 0.297 Uiso 1 1 calc R . .
H28C H 0.2514 0.8730 0.0604 0.297 Uiso 1 1 calc R . .
C29 C 0.3506(5) 0.6751(6) 0.2159(3) 0.094(3) Uani 1 1 d . . .
H29A H 0.3576 0.6132 0.2250 0.141 Uiso 1 1 calc R . .
H29B H 0.3181 0.7061 0.2396 0.141 Uiso 1 1 calc R . .
H29C H 0.4051 0.7031 0.2130 0.141 Uiso 1 1 calc R . .
C31 C 0.5658(4) 0.4781(4) 0.1945(2) 0.0471(17) Uani 1 1 d . A .
C32 C 0.5561(4) 0.5662(5) 0.1781(2) 0.0492(17) Uani 1 1 d . . .
C33 C 0.5851(4) 0.6372(5) 0.2039(3) 0.0588(19) Uani 1 1 d . . .
H33 H 0.5767 0.6953 0.1923 0.071 Uiso 1 1 calc R . .
C34 C 0.6259(4) 0.6267(5) 0.2461(3) 0.061(2) Uani 1 1 d . . .
C35 C 0.6396(4) 0.5412(6) 0.2604(2) 0.061(2) Uani 1 1 d . . .
H35 H 0.6703 0.5324 0.2883 0.073 Uiso 1 1 calc R . .
C36 C 0.6113(4) 0.4667(5) 0.2367(2) 0.0532(18) Uani 1 1 d . . .
C37 C 0.5177(4) 0.5862(5) 0.1317(2) 0.063(2) Uani 1 1 d . . .
H37A H 0.5003 0.5310 0.1168 0.094 Uiso 1 1 calc R . .
H37B H 0.5583 0.6162 0.1119 0.094 Uiso 1 1 calc R . .
H37C H 0.4694 0.6245 0.1361 0.094 Uiso 1 1 calc R . .
C38 C 0.6532(5) 0.7056(6) 0.2757(3) 0.087(3) Uani 1 1 d . . .
H38A H 0.6389 0.7606 0.2596 0.131 Uiso 1 1 calc R . .
H38B H 0.7132 0.7031 0.2806 0.131 Uiso 1 1 calc R . .
H38C H 0.6250 0.7036 0.3058 0.131 Uiso 1 1 calc R . .
C39 C 0.6304(4) 0.3769(5) 0.2559(2) 0.064(2) Uani 1 1 d . . .
H39A H 0.6069 0.3317 0.2354 0.096 Uiso 1 1 calc R . .
H39B H 0.6063 0.3712 0.2870 0.096 Uiso 1 1 calc R . .
H39C H 0.6905 0.3691 0.2578 0.096 Uiso 1 1 calc R . .
C41 C 0.3467(4) 0.1849(5) 0.0993(2) 0.0568(19) Uani 1 1 d . . .
C42 C 0.4003(5) 0.1138(5) 0.0937(3) 0.064(2) Uani 1 1 d . . .
C43 C 0.3955(6) 0.0587(5) 0.0553(3) 0.081(2) Uani 1 1 d . . .
H43 H 0.4338 0.0114 0.0524 0.097 Uiso 1 1 calc R . .
C44 C 0.3369(7) 0.0710(6) 0.0215(3) 0.087(3) Uani 1 1 d . . .
C45 C 0.2841(5) 0.1411(6) 0.0258(3) 0.079(2) Uani 1 1 d . . .
H45 H 0.2442 0.1510 0.0020 0.094 Uiso 1 1 calc R . .
C46 C 0.2865(5) 0.1983(5) 0.0634(3) 0.071(2) Uani 1 1 d . . .
C47 C 0.4675(6) 0.0956(5) 0.1275(3) 0.095(3) Uani 1 1 d . . .
H47A H 0.5002 0.0450 0.1167 0.143 Uiso 1 1 calc R . .
H47B H 0.4435 0.0821 0.1580 0.143 Uiso 1 1 calc R . .
H47C H 0.5034 0.1476 0.1301 0.143 Uiso 1 1 calc R . .
C48 C 0.3320(7) 0.0080(6) -0.0209(3) 0.117(4) Uani 1 1 d . . .
H48A H 0.2872 0.0271 -0.0416 0.175 Uiso 1 1 calc R . .
H48B H 0.3210 -0.0523 -0.0101 0.175 Uiso 1 1 calc R . .
H48C H 0.3847 0.0093 -0.0378 0.175 Uiso 1 1 calc R . .
C49 C 0.2237(5) 0.2717(6) 0.0663(3) 0.086(3) Uani 1 1 d . . .
H49A H 0.2329 0.3057 0.0949 0.129 Uiso 1 1 calc R . .
H49B H 0.1679 0.2465 0.0667 0.129 Uiso 1 1 calc R . .
H49C H 0.2297 0.3107 0.0393 0.129 Uiso 1 1 calc R . .
Li1 Li 0.6393(7) 0.3433(8) 0.1014(4) 0.063(3) Uani 1 1 d . . .
Li2 Li 0.4204(6) 0.4671(8) 0.2209(4) 0.055(3) Uani 1 1 d . . .
Li3 Li 0.2500 0.4438(10) 0.2500 0.045(4) Uani 1 2 d S . .
Li4 Li 0.2812(7) 0.3542(8) 0.3371(4) 0.060(3) Uani 1 1 d . . .
Li5 Li 0.2500 0.2346(13) 0.2500 0.123(10) Uani 1 2 d S . .
O1 O 0.6014(3) 0.3002(3) 0.04146(15) 0.0719(14) Uani 0.55(3) 1 d P A 1
C1Q C 0.6395(7) 0.3053(8) -0.0038(3) 0.131(4) Uani 0.55(3) 1 d P A 1
H1Q1 H 0.6979 0.2855 -0.0021 0.157 Uiso 0.55(3) 1 calc PR A 1
H1Q2 H 0.6384 0.3668 -0.0154 0.157 Uiso 0.55(3) 1 calc PR A 1
C2Q C 0.5903(13) 0.2454(19) -0.0359(6) 0.092(4) Uiso 0.55(3) 1 d P A 1
H2Q1 H 0.6216 0.1908 -0.0430 0.111 Uiso 0.55(3) 1 calc PR A 1
H2Q2 H 0.5771 0.2759 -0.0655 0.111 Uiso 0.55(3) 1 calc PR A 1
C3Q C 0.5112(12) 0.2244(19) -0.0086(7) 0.090(4) Uiso 0.55(3) 1 d P A 1
H3Q1 H 0.4671 0.2680 -0.0153 0.108 Uiso 0.55(3) 1 calc PR A 1
H3Q2 H 0.4906 0.1644 -0.0159 0.108 Uiso 0.55(3) 1 calc PR A 1
C4Q C 0.5400(12) 0.2308(14) 0.0415(6) 0.065(3) Uiso 0.55(3) 1 d P A 1
H4Q1 H 0.4933 0.2459 0.0623 0.078 Uiso 0.55(3) 1 calc PR A 1
H4Q2 H 0.5646 0.1742 0.0519 0.078 Uiso 0.55(3) 1 calc PR A 1
O1' O 0.6014(3) 0.3002(3) 0.04146(15) 0.0719(14) Uani 0.45(3) 1 d P A 2
C1Q' C 0.6395(7) 0.3053(8) -0.0038(3) 0.131(4) Uani 0.45(3) 1 d P A 2
H1Q3 H 0.6618 0.3652 -0.0095 0.157 Uiso 0.45(3) 1 calc PR A 2
H1Q4 H 0.6851 0.2619 -0.0065 0.157 Uiso 0.45(3) 1 calc PR A 2
C2Q' C 0.5753(16) 0.286(2) -0.0355(8) 0.092(4) Uiso 0.45(3) 1 d P A 2
H2Q3 H 0.5665 0.3373 -0.0560 0.111 Uiso 0.45(3) 1 calc PR A 2
H2Q4 H 0.5930 0.2356 -0.0554 0.111 Uiso 0.45(3) 1 calc PR A 2
C3Q' C 0.5048(14) 0.265(2) -0.0157(8) 0.090(4) Uiso 0.45(3) 1 d P A 2
H3Q3 H 0.4829 0.2090 -0.0285 0.108 Uiso 0.45(3) 1 calc PR A 2
H3Q4 H 0.4634 0.3122 -0.0209 0.108 Uiso 0.45(3) 1 calc PR A 2
C4Q' C 0.5228(14) 0.2555(17) 0.0345(7) 0.065(3) Uiso 0.45(3) 1 d P A 2
H4Q3 H 0.4787 0.2834 0.0534 0.078 Uiso 0.45(3) 1 calc PR A 2
H4Q4 H 0.5270 0.1924 0.0432 0.078 Uiso 0.45(3) 1 calc PR A 2
O2 O 0.7153(3) 0.2506(4) 0.11980(19) 0.0845(16) Uani 0.588(19) 1 d P A 1
C1R C 0.7217(11) 0.165(3) 0.0965(8) 0.206(7) Uiso 0.588(19) 1 d PD A 1
H1R1 H 0.7243 0.1723 0.0623 0.247 Uiso 0.588(19) 1 calc PR A 1
H1R2 H 0.6732 0.1272 0.1040 0.247 Uiso 0.588(19) 1 calc PR A 1
C2R C 0.7996(14) 0.1226(13) 0.1141(8) 0.124(5) Uiso 0.588(19) 1 d PD A 1
H2R1 H 0.7946 0.0574 0.1140 0.149 Uiso 0.588(19) 1 calc PR A 1
H2R2 H 0.8474 0.1397 0.0945 0.149 Uiso 0.588(19) 1 calc PR A 1
C3R C 0.8086(14) 0.1532(12) 0.1576(7) 0.115(5) Uiso 0.588(19) 1 d PD A 1
H3R1 H 0.8678 0.1641 0.1646 0.138 Uiso 0.588(19) 1 calc PR A 1
H3R2 H 0.7868 0.1101 0.1804 0.138 Uiso 0.588(19) 1 calc PR A 1
C4R C 0.7609(12) 0.2369(13) 0.1596(12) 0.160(5) Uiso 0.588(19) 1 d PD A 1
H4R1 H 0.7231 0.2352 0.1867 0.192 Uiso 0.588(19) 1 calc PR A 1
H4R2 H 0.7996 0.2869 0.1641 0.192 Uiso 0.588(19) 1 calc PR A 1
O2' O 0.7153(3) 0.2506(4) 0.11980(19) 0.0845(16) Uani 0.412(19) 1 d P A 2
C1R' C 0.7234(14) 0.167(4) 0.0980(11) 0.206(7) Uiso 0.412(19) 1 d PD A 2
H1R3 H 0.7637 0.1705 0.0722 0.247 Uiso 0.412(19) 1 calc PR A 2
H1R4 H 0.6693 0.1478 0.0853 0.247 Uiso 0.412(19) 1 calc PR A 2
C2R' C 0.753(2) 0.1033(17) 0.1341(11) 0.124(5) Uiso 0.412(19) 1 d PD A 2
H2R3 H 0.7092 0.0593 0.1412 0.149 Uiso 0.412(19) 1 calc PR A 2
H2R4 H 0.8029 0.0718 0.1233 0.149 Uiso 0.412(19) 1 calc PR A 2
C3R' C 0.770(2) 0.1523(17) 0.1717(9) 0.115(5) Uiso 0.412(19) 1 d PD A 2
H3R3 H 0.8276 0.1424 0.1821 0.138 Uiso 0.412(19) 1 calc PR A 2
H3R4 H 0.7321 0.1372 0.1976 0.138 Uiso 0.412(19) 1 calc PR A 2
C4R' C 0.7578(15) 0.2459(15) 0.1570(18) 0.160(5) Uiso 0.412(19) 1 d PD A 2
H4R3 H 0.7292 0.2788 0.1821 0.192 Uiso 0.412(19) 1 calc PR A 2
H4R4 H 0.8125 0.2739 0.1519 0.192 Uiso 0.412(19) 1 calc PR A 2
O3 O 0.7075(3) 0.4482(3) 0.08848(15) 0.0661(14) Uani 0.50 1 d PD A 3
C1S C 0.6997(5) 0.5065(5) 0.0497(2) 0.084(2) Uani 0.50 1 d PD A 3
H1S1 H 0.6425 0.5054 0.0374 0.101 Uiso 0.50 1 calc PR A 3
H1S2 H 0.7381 0.4890 0.0245 0.101 Uiso 0.50 1 calc PR A 3
C2S C 0.7213(12) 0.5983(8) 0.0677(5) 0.088(4) Uiso 0.50 1 d PD A 3
H2S1 H 0.7617 0.6272 0.0468 0.106 Uiso 0.50 1 calc PR A 3
H2S2 H 0.6710 0.6355 0.0693 0.106 Uiso 0.50 1 calc PR A 3
C3S C 0.7558(12) 0.5878(8) 0.1126(5) 0.086(4) Uiso 0.50 1 d PD A 3
H3S1 H 0.7226 0.6208 0.1357 0.104 Uiso 0.50 1 calc PR A 3
H3S2 H 0.8131 0.6111 0.1132 0.104 Uiso 0.50 1 calc PR A 3
C4S C 0.7558(5) 0.4892(5) 0.1244(2) 0.077(2) Uani 0.50 1 d PD A 3
H4S1 H 0.8130 0.4656 0.1245 0.093 Uiso 0.50 1 calc PR A 3
H4S2 H 0.7306 0.4788 0.1553 0.093 Uiso 0.50 1 calc PR A 3
O3' O 0.7075(3) 0.4482(3) 0.08848(15) 0.0661(14) Uani 0.50 1 d P A 4
C1S' C 0.6997(5) 0.5065(5) 0.0497(2) 0.084(2) Uani 0.50 1 d PD A 4
H1S3 H 0.6433 0.5319 0.0482 0.101 Uiso 0.50 1 calc PR A 4
H1S4 H 0.7110 0.4749 0.0202 0.101 Uiso 0.50 1 calc PR A 4
C2S' C 0.7647(11) 0.5798(10) 0.0580(5) 0.088(4) Uiso 0.50 1 d PD A 4
H2S3 H 0.8134 0.5706 0.0377 0.106 Uiso 0.50 1 calc PR A 4
H2S4 H 0.7407 0.6385 0.0510 0.106 Uiso 0.50 1 calc PR A 4
C3S' C 0.7881(11) 0.5750(9) 0.1048(5) 0.086(4) Uiso 0.50 1 d PD A 4
H3S3 H 0.7647 0.6256 0.1222 0.104 Uiso 0.50 1 calc PR A 4
H3S4 H 0.8492 0.5772 0.1075 0.104 Uiso 0.50 1 calc PR A 4
C4S' C 0.7558(5) 0.4892(5) 0.1244(2) 0.077(2) Uani 0.50 1 d PD A 4
H4S3 H 0.8024 0.4504 0.1336 0.093 Uiso 0.50 1 calc PR A 4
H4S4 H 0.7211 0.5005 0.1521 0.093 Uiso 0.50 1 calc PR A 4
C1T C 0.5904(9) -0.0776(9) 0.1941(5) 0.107(6) Uiso 0.50 1 d PG B 1
H1T H 0.5470 -0.0534 0.2124 0.129 Uiso 0.50 1 calc PR B 1
C2T C 0.6725(9) -0.0613(10) 0.2059(5) 0.212(15) Uiso 0.50 1 d PG B 1
H2T H 0.6852 -0.0260 0.2323 0.255 Uiso 0.50 1 calc PR B 1
C3T C 0.7360(8) -0.0967(9) 0.1791(6) 0.175(12) Uiso 0.50 1 d PG B 1
H3T H 0.7921 -0.0856 0.1873 0.210 Uiso 0.50 1 calc PR B 1
C4T C 0.7175(8) -0.1484(9) 0.1405(5) 0.142(9) Uiso 0.50 1 d PG B 1
H4T H 0.7609 -0.1725 0.1222 0.170 Uiso 0.50 1 calc PR B 1
C5T C 0.6354(9) -0.1646(9) 0.1287(5) 0.108(6) Uiso 0.50 1 d PG B 1
H5T H 0.6227 -0.1999 0.1023 0.129 Uiso 0.50 1 calc PR B 1
C6T C 0.5719(8) -0.1292(9) 0.1554(5) 0.131(9) Uiso 0.50 1 d PG B 1
C7T C 0.4992(16) -0.1417(17) 0.1441(10) 0.149(9) Uiso 0.50 1 d P B 1
H7T1 H 0.4627 -0.1099 0.1656 0.223 Uiso 0.50 1 calc PR B 1
H7T2 H 0.4868 -0.2050 0.1454 0.223 Uiso 0.50 1 calc PR B 1
H7T3 H 0.4903 -0.1200 0.1124 0.223 Uiso 0.50 1 calc PR B 1
C1T' C 0.6611(10) -0.1001(11) 0.1862(5) 0.109(6) Uiso 0.50 1 d PG C 2
H1T' H 0.6664 -0.0714 0.2155 0.131 Uiso 0.50 1 calc PR C 2
C2T' C 0.7315(8) -0.1266(12) 0.1622(6) 0.152(9) Uiso 0.50 1 d PG C 2
H2T' H 0.7848 -0.1161 0.1750 0.182 Uiso 0.50 1 calc PR C 2
C3T' C 0.7238(8) -0.1686(12) 0.1194(6) 0.135(8) Uiso 0.50 1 d PG C 2
H3T' H 0.7719 -0.1868 0.1029 0.162 Uiso 0.50 1 calc PR C 2
C4T' C 0.6458(11) -0.1840(10) 0.1006(5) 0.161(10) Uiso 0.50 1 d PG C 2
H4T' H 0.6405 -0.2127 0.0713 0.193 Uiso 0.50 1 calc PR C 2
C5T' C 0.5754(8) -0.1574(10) 0.1246(5) 0.087(5) Uiso 0.50 1 d PG C 2
H5T' H 0.5221 -0.1679 0.1118 0.105 Uiso 0.50 1 calc PR C 2
C6T' C 0.5831(8) -0.1154(11) 0.1674(5) 0.136(10) Uiso 0.50 1 d PG C 2
C7T' C 0.5171(16) -0.1073(18) 0.1920(10) 0.157(9) Uiso 0.50 1 d P C 2
H7T4 H 0.5310 -0.0794 0.2218 0.235 Uiso 0.50 1 calc PR C 2
H7T5 H 0.4932 -0.1658 0.1978 0.235 Uiso 0.50 1 calc PR C 2
H7T6 H 0.4770 -0.0706 0.1753 0.235 Uiso 0.50 1 calc PR C 2
C1U C 0.0472(9) 0.7850(9) 0.1610(5) 0.112(6) Uiso 0.50 1 d PG . .
H1U H 0.0745 0.7304 0.1667 0.135 Uiso 0.50 1 calc PR . .
C2U C 0.0574(10) 0.8551(13) 0.1917(5) 0.169(10) Uiso 0.50 1 d PG . .
H2U H 0.0916 0.8484 0.2184 0.202 Uiso 0.50 1 calc PR . .
C3U C 0.0176(12) 0.9349(11) 0.1834(6) 0.188(12) Uiso 0.50 1 d PG . .
H3U H 0.0246 0.9828 0.2043 0.226 Uiso 0.50 1 calc PR . .
C4U C -0.0324(11) 0.9447(9) 0.1443(7) 0.151(9) Uiso 0.50 1 d PG . .
H4U H -0.0596 0.9992 0.1386 0.181 Uiso 0.50 1 calc PR . .
C5U C -0.0426(9) 0.8746(11) 0.1136(5) 0.130(8) Uiso 0.50 1 d PG . .
H5U H -0.0768 0.8812 0.0869 0.156 Uiso 0.50 1 calc PR . .
C6U C -0.0028(9) 0.7947(9) 0.1219(5) 0.104(6) Uiso 0.50 1 d PG . .
C7U C -0.0241(15) 0.7382(16) 0.0893(8) 0.141(8) Uiso 0.50 1 d P . .
H7U1 H 0.0034 0.6815 0.0948 0.212 Uiso 0.50 1 calc PR . .
H7U2 H -0.0075 0.7613 0.0588 0.212 Uiso 0.50 1 calc PR . .
H7U3 H -0.0843 0.7297 0.0898 0.212 Uiso 0.50 1 calc PR . .
C1W C -0.0512(15) 0.0693(16) 0.0044(8) 0.124(7) Uiso 0.50 1 d P . .
H1W H -0.0853 0.1200 0.0079 0.149 Uiso 0.25 1 calc PR D 3
C2W C -0.0841(16) -0.0062(16) -0.0185(8) 0.128(7) Uiso 0.50 1 d P E .
H2W H -0.1394 -0.0085 -0.0298 0.154 Uiso 0.50 1 calc PR . .
C3W C -0.0329(12) -0.0719(14) -0.0227(7) 0.125(7) Uiso 0.50 1 d P . .
H3W H -0.0510 -0.1237 -0.0383 0.150 Uiso 0.50 1 calc PR E .
C1M C -0.0881(12) 0.1616(14) 0.0059(7) 0.100 Uiso 0.25 1 d PR E 4
H1MA H -0.0575 0.2048 0.0232 0.150 Uiso 0.25 1 d PR F 4
H1MB H -0.0942 0.1813 -0.0257 0.150 Uiso 0.25 1 d PR G 4
H1MC H -0.1418 0.1539 0.0196 0.150 Uiso 0.25 1 d PR H 4
O4 O 0.2500 0.1062(5) 0.2500 0.106(3) Uani 1 2 d SD . .
C1V C 0.2736(12) 0.0517(9) 0.2135(5) 0.143(6) Uani 1 1 d . . .
H1V2 H 0.309(17) 0.07(2) 0.195(11) 0.172 Uiso 0.50 1 d P . .
H1V1 H 0.178(14) -0.014(15) 0.187(8) 0.172 Uiso 0.50 1 d P . .
H1V3 H 0.353(16) 0.017(17) 0.241(9) 0.172 Uiso 0.50 1 d P . .
H1V4 H 0.266(18) 0.110(17) 0.188(9) 0.172 Uiso 0.50 1 d P . .
C2V C 0.306(2) -0.013(2) 0.2319(11) 0.150(10) Uiso 0.50 1 d P . .
H2V2 H 0.3674 -0.0071 0.2302 0.180 Uiso 0.50 1 calc PR A .
H2V1 H 0.2907 -0.0672 0.2144 0.180 Uiso 0.50 1 calc PR . .
C3V C 0.281(2) -0.023(2) 0.2807(10) 0.149(9) Uiso 0.50 1 d P . .
H3V2 H 0.3296 -0.0192 0.3019 0.179 Uiso 0.50 1 calc PR . .
H3V1 H 0.2522 -0.0796 0.2860 0.179 Uiso 0.50 1 calc PR . .

loop_
_atom_site_aniso_label
_atom_site_aniso_U_11
_atom_site_aniso_U_22
_atom_site_aniso_U_33
_atom_site_aniso_U_23
_atom_site_aniso_U_13
_atom_site_aniso_U_12
Al1 0.0559(13) 0.0508(13) 0.0513(13) -0.0007(10) 0.0112(10) 0.0087(10)
P1 0.0507(11) 0.0645(12) 0.0371(10) 0.0020(9) 0.0067(8) 0.0084(9)
P2 0.0474(11) 0.0562(12) 0.0364(10) 0.0033(8) 0.0108(8) 0.0060(9)
P3 0.0449(10) 0.0594(12) 0.0435(10) -0.0034(9) 0.0103(8) 0.0063(9)
P4 0.0612(12) 0.0537(12) 0.0554(12) -0.0117(9) 0.0071(9) 0.0013(9)
Al2 0.0474(12) 0.0609(13) 0.0369(11) -0.0055(10) 0.0089(9) 0.0032(10)
C1 0.081(6) 0.072(6) 0.102(6) 0.004(5) 0.008(5) 0.019(5)
C2 0.062(5) 0.107(6) 0.050(4) -0.006(4) 0.008(4) 0.003(4)
C11 0.049(4) 0.071(5) 0.049(4) 0.004(4) 0.011(3) -0.004(4)
C12 0.040(4) 0.111(8) 0.048(5) -0.001(5) 0.011(4) -0.005(4)
C13 0.055(5) 0.152(10) 0.070(7) -0.015(7) -0.002(5) -0.014(6)
C14 0.080(7) 0.176(12) 0.069(7) 0.002(8) -0.021(5) -0.023(8)
C15 0.070(6) 0.170(11) 0.076(7) 0.049(7) -0.021(5) -0.003(7)
C16 0.064(5) 0.101(7) 0.068(6) 0.018(5) -0.004(4) -0.001(5)
C17 0.071(5) 0.081(6) 0.071(5) -0.021(5) 0.020(4) -0.016(4)
C18 0.156(11) 0.33(2) 0.092(8) 0.027(10) -0.077(8) -0.075(13)
C19 0.098(7) 0.098(7) 0.089(6) 0.039(6) -0.009(5) 0.013(6)
C21 0.054(4) 0.063(5) 0.057(5) 0.007(4) 0.027(4) 0.013(4)
C22 0.057(5) 0.090(7) 0.057(5) 0.028(5) 0.026(4) 0.022(5)
C23 0.085(7) 0.119(9) 0.091(7) 0.057(7) 0.036(5) 0.040(7)
C24 0.135(11) 0.081(9) 0.159(13) 0.044(9) 0.067(9) 0.024(8)
C25 0.114(9) 0.061(7) 0.164(11) -0.004(8) 0.054(8) 0.011(6)
C26 0.070(5) 0.056(6) 0.095(7) -0.005(5) 0.037(5) 0.009(4)
C27 0.062(5) 0.127(8) 0.048(5) 0.019(5) 0.001(4) 0.019(5)
C28 0.241(16) 0.105(9) 0.249(16) 0.101(10) 0.101(13) 0.073(10)
C29 0.084(6) 0.085(6) 0.114(8) -0.039(6) 0.018(6) -0.001(5)
C31 0.040(4) 0.062(5) 0.040(4) -0.003(3) 0.008(3) 0.002(3)
C32 0.045(4) 0.057(5) 0.046(4) 0.002(4) 0.011(3) 0.001(4)
C33 0.056(4) 0.061(5) 0.060(5) 0.003(4) 0.004(4) -0.005(4)
C34 0.052(5) 0.068(6) 0.064(5) -0.006(4) 0.010(4) -0.008(4)
C35 0.040(4) 0.098(7) 0.046(4) -0.007(5) -0.002(3) -0.008(4)
C36 0.041(4) 0.071(5) 0.047(4) 0.001(4) 0.012(4) 0.006(4)
C37 0.065(5) 0.068(5) 0.055(5) 0.010(4) 0.005(4) -0.007(4)
C38 0.088(6) 0.090(6) 0.085(6) -0.025(5) -0.002(5) -0.021(5)
C39 0.052(4) 0.079(6) 0.061(5) 0.007(4) -0.003(4) 0.012(4)
C41 0.060(5) 0.050(5) 0.061(5) -0.006(4) 0.017(4) -0.008(4)
C42 0.079(6) 0.054(5) 0.059(5) 0.001(4) 0.018(4) -0.004(4)
C43 0.111(7) 0.047(5) 0.084(7) -0.015(5) 0.028(6) -0.004(5)
C44 0.116(8) 0.069(6) 0.075(7) -0.029(5) 0.031(6) -0.027(6)
C45 0.084(6) 0.086(6) 0.066(6) -0.023(5) 0.012(4) -0.025(5)
C46 0.066(5) 0.077(6) 0.071(6) -0.020(5) 0.011(5) -0.023(5)
C47 0.139(8) 0.065(6) 0.082(6) -0.003(5) 0.029(6) 0.040(5)
C48 0.171(10) 0.091(7) 0.089(7) -0.044(6) 0.019(6) -0.024(7)
C49 0.064(5) 0.120(7) 0.075(6) -0.026(5) -0.010(4) 0.002(5)
Li1 0.060(7) 0.073(8) 0.056(7) 0.004(6) 0.012(6) -0.006(6)
Li2 0.046(6) 0.077(8) 0.043(6) 0.000(6) 0.010(5) 0.005(6)
Li3 0.047(9) 0.054(9) 0.035(8) 0.000 0.009(7) 0.000
Li4 0.051(7) 0.080(8) 0.050(7) 0.009(6) 0.004(5) 0.004(6)
Li5 0.111(18) 0.056(12) 0.20(3) 0.000 -0.089(19) 0.000
O1 0.072(3) 0.095(4) 0.049(3) -0.011(3) 0.012(2) -0.015(3)
C1Q 0.154(9) 0.185(11) 0.054(6) -0.031(6) 0.035(6) -0.084(9)
O1' 0.072(3) 0.095(4) 0.049(3) -0.011(3) 0.012(2) -0.015(3)
C1Q' 0.154(9) 0.185(11) 0.054(6) -0.031(6) 0.035(6) -0.084(9)
O2 0.077(4) 0.093(4) 0.083(4) -0.021(3) -0.009(3) 0.029(3)
O2' 0.077(4) 0.093(4) 0.083(4) -0.021(3) -0.009(3) 0.029(3)
O3 0.067(3) 0.089(4) 0.041(3) 0.003(3) 0.000(2) -0.022(3)
C1S 0.098(6) 0.107(7) 0.048(5) 0.011(5) -0.005(4) -0.010(5)
C4S 0.060(5) 0.116(7) 0.055(5) -0.003(5) -0.003(4) -0.013(5)
O3' 0.067(3) 0.089(4) 0.041(3) 0.003(3) 0.000(2) -0.022(3)
C1S' 0.098(6) 0.107(7) 0.048(5) 0.011(5) -0.005(4) -0.010(5)
C4S' 0.060(5) 0.116(7) 0.055(5) -0.003(5) -0.003(4) -0.013(5)
O4 0.174(9) 0.052(5) 0.091(6) 0.000 0.011(6) 0.000
C1V 0.208(16) 0.086(9) 0.135(11) 0.025(8) 0.054(11) -0.003(10)

loop_
_atom_type_symbol
_atom_type_description
_atom_type_scat_dispersion_real
_atom_type_scat_dispersion_imag
_atom_type_scat_source
C C 0.0033 0.0016 'International Tables Vol C Tables 4.2.6.8 and 6.1.1.4'
H H 0.0000 0.0000 'International Tables Vol C Tables 4.2.6.8 and 6.1.1.4'
Al Al 0.0645 0.0514 'International Tables Vol C Tables 4.2.6.8 and 6.1.1.4'
P P 0.1023 0.0942 'International Tables Vol C Tables 4.2.6.8 and 6.1.1.4'
O O 0.0106 0.0060 'International Tables Vol C Tables 4.2.6.8 and 6.1.1.4'
Li Li -0.0003 0.0001 'International Tables Vol C Tables 4.2.6.8 and 6.1.1.4'

loop_
_geom_angle_atom_site_label_1
_geom_angle_atom_site_label_2
_geom_angle_atom_site_label_3
_geom_angle
_geom_angle_site_symmetry_1
_geom_angle_site_symmetry_3
_geom_angle_publ_flag
C1 Al1 P1 113.5(3) . . ?
C1 Al1 P3 116.3(3) . . ?
P1 Al1 P3 110.57(10) . . ?
C1 Al1 P4 126.5(3) . . ?
P1 Al1 P4 95.67(9) . . ?
P3 Al1 P4 90.96(9) . . ?
C1 Al1 Li2 142.8(3) . . ?
P1 Al1 Li2 52.8(2) . . ?
P3 Al1 Li2 58.1(2) . . ?
P4 Al1 Li2 90.6(2) . . ?
C11 P1 Al1 110.9(2) . . ?
C11 P1 Li2 104.8(3) . . ?
Al1 P1 Li2 77.8(2) . . ?
C11 P1 Li4 66.4(3) . . ?
Al1 P1 Li4 161.4(3) . . ?
Li2 P1 Li4 120.8(4) . . ?
C11 P1 Li5 125.8(3) . . ?
Al1 P1 Li5 93.2(2) . . ?
Li2 P1 Li5 128.0(3) . . ?
Li4 P1 Li5 75.7(3) . . ?
C11 P1 Li3 120.2(3) . . ?
Al1 P1 Li3 124.04(9) . . ?
Li2 P1 Li3 69.0(3) . . ?
Li4 P1 Li3 68.1(3) . . ?
Li5 P1 Li3 75.3(4) . . ?
C21 P2 Al2 114.1(2) . . ?
C21 P2 Li2 120.5(4) . . ?
Al2 P2 Li2 74.6(2) . . ?
C21 P2 Li4 130.0(4) . 4_656 ?
Al2 P2 Li4 79.0(3) . 4_656 ?
Li2 P2 Li4 109.5(4) . 4_656 ?
C21 P2 Li3 123.6(4) . . ?
Al2 P2 Li3 121.8(3) . . ?
Li2 P2 Li3 71.2(2) . . ?
Li4 P2 Li3 70.4(4) 4_656 . ?
C31 P3 Al1 116.0(2) . . ?
C31 P3 Al2 114.5(2) . . ?
Al1 P3 Al2 85.76(9) . . ?
C31 P3 Li1 105.5(3) . . ?
Al1 P3 Li1 121.9(3) . . ?
Al2 P3 Li1 112.4(3) . . ?
C31 P3 Li2 62.1(3) . . ?
Al1 P3 Li2 72.9(2) . . ?
Al2 P3 Li2 68.9(2) . . ?
Li1 P3 Li2 164.9(4) . . ?
C41 P4 Al1 124.9(3) . . ?
C41 P4 Al2 109.1(2) . . ?
Al1 P4 Al2 85.13(9) . . ?
C41 P4 Li4 117.7(4) . 4_656 ?
Al1 P4 Li4 117.4(3) . 4_656 ?
Al2 P4 Li4 76.7(3) . 4_656 ?
C2 Al2 P2 118.9(2) . . ?
C2 Al2 P3 111.1(2) . . ?
P2 Al2 P3 114.03(9) . . ?
C2 Al2 P4 119.4(3) . . ?
P2 Al2 P4 99.32(9) . . ?
P3 Al2 P4 90.46(9) . . ?
C2 Al2 Li2 146.5(3) . . ?
P2 Al2 Li2 54.1(2) . . ?
P3 Al2 Li2 60.3(2) . . ?
P4 Al2 Li2 93.8(2) . . ?
C2 Al2 Li4 118.4(3) . 4_656 ?
P2 Al2 Li4 52.3(2) . 4_656 ?
P3 Al2 Li4 128.3(2) . 4_656 ?
P4 Al2 Li4 53.0(2) . 4_656 ?
Li2 Al2 Li4 84.3(3) . 4_656 ?
C16 C11 C12 117.5(7) . . ?
C16 C11 P1 122.2(6) . . ?
C12 C11 P1 120.3(6) . . ?
C16 C11 Li4 98.8(5) . . ?
C12 C11 Li4 100.2(5) . . ?
P1 C11 Li4 70.2(3) . . ?
C13 C12 C11 120.4(8) . . ?
C13 C12 C17 116.6(9) . . ?
C11 C12 C17 123.1(7) . . ?
C14 C13 C12 122.0(10) . . ?
C13 C14 C15 119.2(9) . . ?
C13 C14 C18 123.6(13) . . ?
C15 C14 C18 117.1(13) . . ?
C14 C15 C16 121.2(9) . . ?
C11 C16 C15 119.6(9) . . ?
C11 C16 C19 122.3(7) . . ?
C15 C16 C19 118.1(9) . . ?
C26 C21 C22 117.8(7) . . ?
C26 C21 P2 120.4(6) . . ?
C22 C21 P2 121.8(6) . . ?
C23 C22 C21 118.8(9) . . ?
C23 C22 C27 120.2(8) . . ?
C21 C22 C27 121.0(7) . . ?
C24 C23 C22 124.0(11) . . ?
C23 C24 C25 116.5(11) . . ?
C23 C24 C28 120.7(16) . . ?
C25 C24 C28 122.7(15) . . ?
C24 C25 C26 123.6(11) . . ?
C21 C26 C25 119.1(9) . . ?
C21 C26 C29 122.4(7) . . ?
C25 C26 C29 118.4(9) . . ?
C32 C31 C36 116.7(6) . . ?
C32 C31 P3 122.0(5) . . ?
C36 C31 P3 121.2(5) . . ?
C32 C31 Li2 93.5(5) . . ?
C36 C31 Li2 102.6(5) . . ?
P3 C31 Li2 76.5(3) . . ?
C33 C32 C31 120.8(6) . . ?
C33 C32 C37 117.3(6) . . ?
C31 C32 C37 121.8(6) . . ?
C32 C33 C34 122.5(7) . . ?
C35 C34 C33 116.5(7) . . ?
C35 C34 C38 121.4(7) . . ?
C33 C34 C38 122.1(8) . . ?
C34 C35 C36 124.2(7) . . ?
C35 C36 C31 119.0(6) . . ?
C35 C36 C39 119.1(7) . . ?
C31 C36 C39 121.8(6) . . ?
C42 C41 C46 116.6(7) . . ?
C42 C41 P4 124.7(6) . . ?
C46 C41 P4 118.7(6) . . ?
C43 C42 C41 121.7(8) . . ?
C43 C42 C47 116.7(8) . . ?
C41 C42 C47 121.6(7) . . ?
C44 C43 C42 121.4(8) . . ?
C43 C44 C45 118.3(8) . . ?
C43 C44 C48 120.6(10) . . ?
C45 C44 C48 121.1(10) . . ?
C44 C45 C46 122.5(9) . . ?
C45 C46 C41 119.5(8) . . ?
C45 C46 C49 119.0(8) . . ?
C41 C46 C49 121.4(7) . . ?
O2 Li1 O1 101.4(6) . . ?
O2 Li1 O3 106.4(6) . . ?
O1 Li1 O3 106.3(5) . . ?
O2 Li1 P3 115.6(5) . . ?
O1 Li1 P3 116.4(5) . . ?
O3 Li1 P3 109.9(5) . . ?
P2 Li2 C31 124.2(4) . . ?
P2 Li2 P1 101.3(4) . . ?
C31 Li2 P1 120.2(5) . . ?
P2 Li2 P3 101.8(4) . . ?
C31 Li2 P3 41.3(2) . . ?
P1 Li2 P3 98.1(4) . . ?
P2 Li2 Li3 55.6(2) . . ?
C31 Li2 Li3 176.7(6) . . ?
P1 Li2 Li3 57.6(3) . . ?
P3 Li2 Li3 135.6(5) . . ?
P2 Li2 Al2 51.3(2) . . ?
C31 Li2 Al2 83.5(3) . . ?
P1 Li2 Al2 101.1(4) . . ?
P3 Li2 Al2 50.75(19) . . ?
Li3 Li2 Al2 94.6(3) . . ?
P2 Li2 Al1 103.5(4) . . ?
C31 Li2 Al1 81.2(3) . . ?
P1 Li2 Al1 49.4(2) . . ?
P3 Li2 Al1 48.97(19) . . ?
Li3 Li2 Al1 95.7(4) . . ?
Al2 Li2 Al1 66.8(2) . . ?
P2 Li3 P2 145.6(6) 4_656 . ?
P2 Li3 P1 95.93(13) 4_656 4_656 ?
P2 Li3 P1 105.34(15) . 4_656 ?
P2 Li3 P1 105.34(15) 4_656 . ?
P2 Li3 P1 95.93(13) . . ?
P1 Li3 P1 103.1(5) 4_656 . ?
P2 Li3 Li4 54.2(2) 4_656 . ?
P2 Li3 Li4 149.7(3) . . ?
P1 Li3 Li4 89.8(4) 4_656 . ?
P1 Li3 Li4 54.5(3) . . ?
P2 Li3 Li4 149.7(3) 4_656 4_656 ?
P2 Li3 Li4 54.2(2) . 4_656 ?
P1 Li3 Li4 54.5(3) 4_656 4_656 ?
P1 Li3 Li4 89.8(4) . 4_656 ?
Li4 Li3 Li4 124.0(7) . 4_656 ?
P2 Li3 Li2 53.2(2) 4_656 4_656 ?
P2 Li3 Li2 121.8(3) . 4_656 ?
P1 Li3 Li2 53.4(2) 4_656 4_656 ?
P1 Li3 Li2 138.3(5) . 4_656 ?
Li4 Li3 Li2 88.4(3) . 4_656 ?
Li4 Li3 Li2 98.2(3) 4_656 4_656 ?
P2 Li3 Li2 121.8(3) 4_656 . ?
P2 Li3 Li2 53.2(2) . . ?
P1 Li3 Li2 138.3(5) 4_656 . ?
P1 Li3 Li2 53.4(2) . . ?
Li4 Li3 Li2 98.2(3) . . ?
Li4 Li3 Li2 88.4(3) 4_656 . ?
Li2 Li3 Li2 166.1(7) 4_656 . ?
P2 Li3 Li5 107.2(3) 4_656 . ?
P2 Li3 Li5 107.2(3) . . ?
P1 Li3 Li5 51.5(3) 4_656 . ?
P1 Li3 Li5 51.5(3) . . ?
Li4 Li3 Li5 62.0(4) . . ?
Li4 Li3 Li5 62.0(4) 4_656 . ?
Li2 Li3 Li5 97.0(4) 4_656 . ?
Li2 Li3 Li5 97.0(4) . . ?
C11 Li4 P2 124.0(5) . 4_656 ?
C11 Li4 P4 141.6(6) . 4_656 ?
P2 Li4 P4 93.7(4) 4_656 4_656 ?
C11 Li4 P1 43.4(2) . . ?
P2 Li4 P1 109.2(4) 4_656 . ?
P4 Li4 P1 122.2(5) 4_656 . ?
C11 Li4 Li3 92.9(4) . . ?
P2 Li4 Li3 55.5(3) 4_656 . ?
P4 Li4 Li3 104.5(4) 4_656 . ?
P1 Li4 Li3 57.4(3) . . ?
C11 Li4 Al2 164.8(5) . 4_656 ?
P2 Li4 Al2 48.8(2) 4_656 4_656 ?
P4 Li4 Al2 50.3(2) 4_656 4_656 ?
P1 Li4 Al2 146.9(4) . 4_656 ?
Li3 Li4 Al2 91.3(3) . 4_656 ?
C11 Li4 Li5 88.7(4) . . ?
P2 Li4 Li5 109.4(4) 4_656 . ?
P4 Li4 Li5 70.0(3) 4_656 . ?
P1 Li4 Li5 52.6(2) . . ?
Li3 Li4 Li5 63.4(4) . . ?
Al2 Li4 Li5 106.2(3) 4_656 . ?
O4 Li5 P1 126.8(4) . . ?
O4 Li5 P1 126.8(4) . 4_656 ?
P1 Li5 P1 106.4(7) . 4_656 ?
O4 Li5 Li4 125.4(4) . . ?
P1 Li5 Li4 51.8(3) . . ?
P1 Li5 Li4 85.7(5) 4_656 . ?
O4 Li5 Li4 125.4(4) . 4_656 ?
P1 Li5 Li4 85.7(5) . 4_656 ?
P1 Li5 Li4 51.8(3) 4_656 4_656 ?
Li4 Li5 Li4 109.3(7) . 4_656 ?
O4 Li5 Li3 180.000(2) . . ?
P1 Li5 Li3 53.2(4) . . ?
P1 Li5 Li3 53.2(4) 4_656 . ?
Li4 Li5 Li3 54.6(4) . . ?
Li4 Li5 Li3 54.6(4) 4_656 . ?
C1Q O1 C4Q 109.5(8) . . ?
C1Q O1 Li1 130.4(6) . . ?
C4Q O1 Li1 117.4(8) . . ?
O1 C1Q C2Q 107.1(9) . . ?
C1Q C2Q C3Q 104.3(14) . . ?
C4Q C3Q C2Q 102.6(14) . . ?
O1 C4Q C3Q 104.8(12) . . ?
C2Q' C3Q' C4Q' 106(2) . . ?
C4R O2 C1R 102.0(13) . . ?
C4R O2 Li1 132.4(9) . . ?
C1R O2 Li1 124.3(9) . . ?
O2 C1R C2R 106.4(18) . . ?
C3R C2R C1R 105.0(12) . . ?
C2R C3R C4R 105.9(12) . . ?
O2 C4R C3R 111.9(17) . . ?
C3R' C2R' C1R' 105.5(15) . . ?
C2R' C3R' C4R' 105.7(14) . . ?
C1S O3 C4S 110.0(6) . . ?
C1S O3 Li1 126.7(5) . . ?
C4S O3 Li1 121.2(5) . . ?
O3 C1S C2S 106.1(6) . . ?
C3S C2S C1S 107.3(8) . . ?
C2S C3S C4S 108.1(8) . . ?
O3 C4S C3S 105.3(6) . . ?
C2T C1T C6T 120.0 . . ?
C3T C2T C1T 120.0 . . ?
C2T C3T C4T 120.0 . . ?
C5T C4T C3T 120.0 . . ?
C4T C5T C6T 120.0 . . ?
C7T C6T C5T 119.9(16) . . ?
C7T C6T C1T 120.1(16) . . ?
C5T C6T C1T 120.0 . . ?
C2T' C1T' C6T' 120.0 . . ?
C1T' C2T' C3T' 120.0 . . ?
C2T' C3T' C4T' 120.0 . . ?
C5T' C4T' C3T' 120.0 . . ?
C4T' C5T' C6T' 120.0 . . ?
C7T' C6T' C5T' 117.2(17) . . ?
C7T' C6T' C1T' 121.5(17) . . ?
C5T' C6T' C1T' 120.0 . . ?
C2U C1U C6U 120.0 . . ?
C3U C2U C1U 120.0 . . ?
C4U C3U C2U 120.0 . . ?
C3U C4U C5U 120.0 . . ?
C6U C5U C4U 120.0 . . ?
C7U C6U C5U 108.8(15) . . ?
C7U C6U C1U 131.2(15) . . ?
C5U C6U C1U 120.0 . . ?
C2W C1W C1M 127(2) . . ?
C2W C1W C3W 122(2) . 3 ?
C1M C1W C3W 109.4(19) . 3 ?
C3W C2W C1W 115(2) . . ?
C2W C3W C1W 123(2) . 3 ?
C1V O4 C1V 107.0(12) 4_656 . ?
C1V O4 Li5 126.5(6) 4_656 . ?
C1V O4 Li5 126.5(6) . . ?
C2V C1V O4 105.6(18) . . ?
C2V C1V C3V 65.9(16) . 4_656 ?
O4 C1V C3V 102.1(15) . 4_656 ?
C1V C2V C3V 112(3) . . ?
C2V C3V C1V 102(2) . 4_656 ?

loop_
_geom_bond_atom_site_label_1
_geom_bond_atom_site_label_2
_geom_bond_distance
_geom_bond_site_symmetry_2
_geom_bond_publ_flag
Al1 C1 1.994(8) . ?
Al1 P1 2.379(2) . ?
Al1 P3 2.416(3) . ?
Al1 P4 2.428(3) . ?
Al1 Li2 3.061(12) . ?
P1 C11 1.851(7) . ?
P1 Li2 2.495(11) . ?
P1 Li4 2.537(11) . ?
P1 Li5 2.565(12) . ?
P1 Li3 2.623(9) . ?
P2 C21 1.842(7) . ?
P2 Al2 2.364(2) . ?
P2 Li2 2.453(11) . ?
P2 Li4 2.487(12) 4_656 ?
P2 Li3 2.528(5) . ?
P3 C31 1.846(7) . ?
P3 Al2 2.424(3) . ?
P3 Li1 2.600(11) . ?
P3 Li2 2.720(10) . ?
P4 C41 1.848(7) . ?
P4 Al2 2.441(3) . ?
P4 Li4 2.533(12) 4_656 ?
Al2 C2 1.991(7) . ?
Al2 Li2 2.922(11) . ?
Al2 Li4 3.086(11) 4_656 ?
C11 C16 1.400(10) . ?
C11 C12 1.434(10) . ?
C11 Li4 2.472(13) . ?
C12 C13 1.403(11) . ?
C12 C17 1.489(11) . ?
C13 C14 1.349(14) . ?
C14 C15 1.387(14) . ?
C14 C18 1.552(13) . ?
C15 C16 1.435(12) . ?
C16 C19 1.500(12) . ?
C21 C26 1.405(10) . ?
C21 C22 1.422(10) . ?
C22 C23 1.411(12) . ?
C22 C27 1.501(11) . ?
C23 C24 1.357(16) . ?
C24 C25 1.368(16) . ?
C24 C28 1.522(15) . ?
C25 C26 1.418(14) . ?
C26 C29 1.490(12) . ?
C31 C32 1.424(9) . ?
C31 C36 1.429(9) . ?
C31 Li2 2.473(12) . ?
C32 C33 1.387(9) . ?
C32 C37 1.502(9) . ?
C33 C34 1.386(10) . ?
C34 C35 1.376(10) . ?
C34 C38 1.532(10) . ?
C35 C36 1.394(10) . ?
C36 C39 1.498(9) . ?
C41 C42 1.390(10) . ?
C41 C46 1.431(10) . ?
C42 C43 1.385(11) . ?
C42 C47 1.482(11) . ?
C43 C44 1.367(12) . ?
C44 C45 1.368(12) . ?
C44 C48 1.549(11) . ?
C45 C46 1.386(10) . ?
C46 C49 1.506(11) . ?
Li1 O2 1.937(13) . ?
Li1 O1 1.941(12) . ?
Li1 O3 1.968(12) . ?
Li2 Li3 2.899(10) . ?
Li3 P2 2.528(5) 4_656 ?
Li3 P1 2.623(9) 4_656 ?
Li3 Li4 2.890(13) . ?
Li3 Li4 2.890(13) 4_656 ?
Li3 Li2 2.899(10) 4_656 ?
Li3 Li5 3.17(2) . ?
Li4 P2 2.487(12) 4_656 ?
Li4 P4 2.533(12) 4_656 ?
Li4 Al2 3.086(11) 4_656 ?
Li4 Li5 3.130(16) . ?
Li5 O4 1.94(2) . ?
Li5 P1 2.565(12) 4_656 ?
Li5 Li4 3.130(16) 4_656 ?
O1 C1Q 1.441(9) . ?
O1 C4Q 1.445(17) . ?
C1Q C2Q 1.52(2) . ?
C2Q C3Q 1.53(3) . ?
C3Q C4Q 1.52(2) . ?
C2Q' C3Q' 1.31(3) . ?
C3Q' C4Q' 1.48(3) . ?
O2 C4R 1.38(4) . ?
O2 C1R 1.47(4) . ?
C1R C2R 1.495(16) . ?
C2R C3R 1.342(17) . ?
C3R C4R 1.485(15) . ?
C1R' C2R' 1.494(19) . ?
C2R' C3R' 1.34(2) . ?
C3R' C4R' 1.492(18) . ?
O3 C1S 1.428(8) . ?
O3 C4S 1.433(8) . ?
C1S C2S 1.523(13) . ?
C2S C3S 1.412(15) . ?
C3S C4S 1.531(13) . ?
C2S' C3S' 1.397(15) . ?
C1T C2T 1.3900 . ?
C1T C6T 1.3900 . ?
C2T C3T 1.3900 . ?
C3T C4T 1.3900 . ?
C4T C5T 1.3900 . ?
C5T C6T 1.3900 . ?
C6T C7T 1.23(3) . ?
C1T' C2T' 1.3900 . ?
C1T' C6T' 1.3900 . ?
C2T' C3T' 1.3900 . ?
C3T' C4T' 1.3900 . ?
C4T' C5T' 1.3900 . ?
C5T' C6T' 1.3900 . ?
C6T' C7T' 1.28(3) . ?
C1U C2U 1.3900 . ?
C1U C6U 1.3900 . ?
C2U C3U 1.3900 . ?
C3U C4U 1.3900 . ?
C4U C5U 1.3900 . ?
C5U C6U 1.3900 . ?
C6U C7U 1.32(2) . ?
C1W C2W 1.42(3) . ?
C1W C1M 1.52(3) . ?
C1W C3W 1.46(3) 3 ?
C2W C3W 1.30(3) . ?
C3W C1W 1.46(3) 3 ?
O4 C1V 1.388(14) 4_656 ?
O4 C1V 1.388(14) . ?
C1V C2V 1.24(4) . ?
C1V C3V 1.45(3) 4_656 ?
C2V C3V 1.47(3) . ?
C3V C1V 1.45(3) 4_656 ?
